data_4332277
loop_
_publ_author_name
'Yamamura, Masaki'
'Kano, Naokazu'
'Kawashima, Takayuki'

_publ_section_title
;
 Systematic Study on the Structures and Reactivity of Hydrazobenzenes and
 Azobenzenes Bearing a Chalcogenophosphoryl Group
;
_journal_issue 16
_journal_name_full 'Inorganic Chemistry'
_journal_page_first 6497
_journal_page_last 6507
_journal_paper_doi 10.1021/ic0601790
_journal_volume 45
_journal_year 2006
_chemical_formula_moiety 'C24 H21 N2 P S'
_chemical_formula_sum 'C24 H21 N2 P S'
_chemical_formula_weight 400.46
_chemical_melting_point 134.0(10)
_chemical_name_common 'phosphine sulfide'
_chemical_name_systematic
; 
Diphenyl[2-(1-phenylhydrazo)phenyl]phosphine sulfide
;
_space_group_IT_number 14
_symmetry_cell_setting monoclinic
_symmetry_space_group_name_Hall '-P 2ybc'
_symmetry_space_group_name_H-M 'P 1 21/c 1'
_atom_sites_solution_hydrogens geom
_atom_sites_solution_primary direct
_atom_sites_solution_secondary difmap
_audit_creation_method SHELXL-97
_cell_angle_alpha 90.00
_cell_angle_beta 90.4546(16)
_cell_angle_gamma 90.00
_cell_formula_units_Z 4
_cell_length_a 11.418(5)
_cell_length_b 7.589(3)
_cell_length_c 23.392(10)
_cell_measurement_reflns_used 5244
_cell_measurement_temperature 120(2)
_cell_measurement_theta_max 27.4835
_cell_measurement_theta_min 3.1533
_cell_volume 2026.9(15)
_computing_cell_refinement 'CrystalClear (Rigaku Corp., 2000)'
_computing_data_collection 'CrystalClear (Rigaku Corp., 2000)'
_computing_data_reduction 'CrystalClear (Rigaku Corp., 2000)'
_computing_molecular_graphics 'ORTEP-3 for Windows ver 1.08 (Farrugia, 1997-2005)'
_computing_structure_refinement 'SHELXL-97 (Sheldrick, 1997)'
_computing_structure_solution 'SHELXS-97 (Sheldrick, 1990)'
_diffrn_ambient_temperature 120(2)
_diffrn_detector_area_resol_mean 14.5666
_diffrn_measured_fraction_theta_full 0.948
_diffrn_measured_fraction_theta_max 0.948
_diffrn_measurement_details
;
scan:
    Number of images: 600
               Slice: -70.0000 - 110.0000
         Image width: 0.3000
            Exp time: 14.0000
       Rotation axis: Omega
               Omega: 0.0000
                 Chi: 45.0000
                 Phi: 0.0000
                 XTD: 45.1602
              2theta: 19.7625
scan:
    Number of images: 600
               Slice: -70.0000 - 110.0000
         Image width: 0.3000
            Exp time: 14.0000
       Rotation axis: Omega
               Omega: 0.0000
                 Chi: 45.0000
                 Phi: 90.0000
                 XTD: 45.1602
              2theta: 19.7625

;
_diffrn_measurement_device
;
Mercury CCD (2x2 bin mode)
;
_diffrn_measurement_device_details
;
AFC8: Eulerian 3-circle
;
_diffrn_measurement_method dtintegrate.ref
_diffrn_orient_matrix_type d*Trek
_diffrn_orient_matrix_UB_11 0.0855
_diffrn_orient_matrix_UB_12 -0.0190
_diffrn_orient_matrix_UB_13 -0.0011
_diffrn_orient_matrix_UB_21 -0.0099
_diffrn_orient_matrix_UB_22 -0.0516
_diffrn_orient_matrix_UB_23 0.1209
_diffrn_orient_matrix_UB_31 -0.0084
_diffrn_orient_matrix_UB_32 -0.0383
_diffrn_orient_matrix_UB_33 -0.0170
_diffrn_radiation_detector CCD
_diffrn_radiation_monochromator graphite
_diffrn_radiation_source 'fine-focus sealed tube'
_diffrn_radiation_type MoK\a
_diffrn_radiation_wavelength 0.71070
_diffrn_reflns_av_R_equivalents 0.0227
_diffrn_reflns_av_sigmaI/netI 0.0413
_diffrn_reflns_limit_h_max 13
_diffrn_reflns_limit_h_min -13
_diffrn_reflns_limit_k_max 8
_diffrn_reflns_limit_k_min -9
_diffrn_reflns_limit_l_max 27
_diffrn_reflns_limit_l_min -27
_diffrn_reflns_number 10989
_diffrn_reflns_reduction_process 'Lp corrections applied'
_diffrn_reflns_theta_full 25.00
_diffrn_reflns_theta_max 25.00
_diffrn_reflns_theta_min 3.20
_diffrn_source_current 40.0000
_diffrn_source_power 2.0000
_diffrn_source_voltage 50.0000
_exptl_absorpt_coefficient_mu 0.251
_exptl_absorpt_correction_T_max 0.9400
_exptl_absorpt_correction_T_min 0.9064
_exptl_absorpt_correction_type multi-scan
_exptl_absorpt_process_details
;
Jacobson, R. (1998) Private communication
;
_exptl_crystal_colour Colorless
_exptl_crystal_density_diffrn 1.312
_exptl_crystal_density_method 'not measured'
_exptl_crystal_description Block
_exptl_crystal_F_000 840
_exptl_crystal_size_max 0.40
_exptl_crystal_size_mid 0.25
_exptl_crystal_size_min 0.25
_refine_diff_density_max 0.574
_refine_diff_density_min -0.343
_refine_diff_density_rms 0.060
_refine_ls_extinction_method none
_refine_ls_goodness_of_fit_ref 1.056
_refine_ls_hydrogen_treatment riding
_refine_ls_matrix_type full
_refine_ls_number_parameters 261
_refine_ls_number_reflns 3380
_refine_ls_number_restraints 0
_refine_ls_restrained_S_all 1.056
_refine_ls_R_factor_all 0.0568
_refine_ls_R_factor_gt 0.0446
_refine_ls_shift/su_max 0.000
_refine_ls_shift/su_mean 0.000
_refine_ls_structure_factor_coef Fsqd
_refine_ls_weighting_details 'calc w=1/[\s^2^(Fo^2^)+(0.0782P)^2^+0.6323P] where P=(Fo^2^+2Fc^2^)/3'
_refine_ls_weighting_scheme calc
_refine_ls_wR_factor_gt 0.1261
_refine_ls_wR_factor_ref 0.1326
_reflns_number_gt 2699
_reflns_number_total 3380
_reflns_threshold_expression >2sigma(I)
_cod_data_source_file ic0601790sup1.cif
_cod_data_source_block compound4
_cod_depositor_comments
;
The following automatic conversions were performed:

'_chemical_melting_point' value '133-135' was changed to '134.0(10)'
- the average value was taken and precision was estimated.

Automatic conversion script
Id: cif_fix_values 1891 2012-01-12 08:04:46Z andrius 
;
_cod_original_cell_volume 2027.0(14)
_cod_original_sg_symbol_H-M 'P 21/c'
_cod_database_code 4332277

loop_
_symmetry_equiv_pos_as_xyz
'x, y, z'
'-x, y+1/2, -z+1/2'
'-x, -y, -z'
'x, -y-1/2, z-1/2'

loop_
_atom_site_label
_atom_site_type_symbol
_atom_site_fract_x
_atom_site_fract_y
_atom_site_fract_z
_atom_site_U_iso_or_equiv
_atom_site_adp_type
_atom_site_occupancy
_atom_site_symmetry_multiplicity
_atom_site_calc_flag
_atom_site_refinement_flags
_atom_site_disorder_assembly
_atom_site_disorder_group
P1 P 0.24482(5) 0.17264(8) 0.39812(2) 0.0217(2) Uani 1 1 d . . .
S1 S 0.27689(5) 0.33219(8) 0.46235(3) 0.0270(2) Uani 1 1 d . . .
C1 C 0.1241(2) 0.0228(3) 0.40887(9) 0.0226(5) Uani 1 1 d . . .
C2 C 0.1371(2) -0.1564(3) 0.39751(10) 0.0246(6) Uani 1 1 d . . .
H1 H 0.2112 -0.1999 0.3859 0.030 Uiso 1 1 calc R .. .
C3 C 0.0441(2) -0.2722(3) 0.40286(10) 0.0293(6) Uani 1 1 d . . .
H2 H 0.0540 -0.3940 0.3949 0.035 Uiso 1 1 calc R . .
C4 C -0.0631(2) -0.2083(3) 0.41994(10) 0.0280(6) Uani 1 1 d . . .
H3 H -0.1272 -0.2871 0.4239 0.034 Uiso 1 1 calc R .. .
C5 C -0.0788(2) -0.0312(3) 0.43140(10) 0.0267(6) Uani 1 1 d . . .
H4 H -0.1536 0.0102 0.4427 0.032 Uiso 1 1 calc R . .
C6 C 0.0141(2) 0.0877(3) 0.42656(9) 0.0232(5) Uani 1 1 d . . .
N1 N 0.00010(19) 0.2677(3) 0.43595(9) 0.0254(5) Uani 1 1 d . . .
H5 H 0.062(3) 0.320(4) 0.4502(12) 0.038(8) Uiso 1 1 d . . .
N2 N -0.10606(17) 0.3317(3) 0.45714(9) 0.0264(5) Uani 1 1 d . . .
H6 H -0.127(2) 0.277(4) 0.4914(13) 0.048(9) Uiso 1 1 d .. . .
C7 C -0.1977(2) 0.3497(3) 0.41745(10) 0.0242(5) Uani 1 1 d . . .
C8 C -0.3127(2) 0.3458(3) 0.43689(12) 0.0308(6) Uani 1 1 d . . .
H7 H -0.3278 0.3256 0.4762 0.037 Uiso 1 1 calc R . ..
C9 C -0.4047(2) 0.3712(4) 0.39905(13) 0.0393(7) Uani 1 1 d . . .
H8 H -0.4829 0.3672 0.4124 0.047 Uiso 1 1 calc R . .
C10 C -0.3835(2) 0.4025(4) 0.34178(13) 0.0416(7) Uani 1 1 d . . .
H9 H -0.4469 0.4196 0.3158 0.050 Uiso 1 1 calc R . ..
C11 C -0.2695(2) 0.4087(4) 0.32276(12) 0.0347(6) Uani 1 1 d . . .
H10 H -0.2545 0.4319 0.2836 0.042 Uiso 1 1 calc R . .
C12 C -0.1771(2) 0.3815(3) 0.36003(11) 0.0285(6) Uani 1 1 d . . .
H11 H -0.0990 0.3847 0.3463 0.034 Uiso 1 1 calc R .. .
C13 C 0.2088(2) 0.2908(3) 0.33268(10) 0.0252(6) Uani 1 1 d . . .
C14 C 0.1317(2) 0.2207(4) 0.29252(11) 0.0323(6) Uani 1 1 d . . .
H12 H 0.0942 0.1111 0.2994 0.039 Uiso 1 1 calc R . .
C15 C 0.1098(3) 0.3122(4) 0.24214(12) 0.0430(8) Uani 1 1 d . . .
H13 H 0.0573 0.2648 0.2145 0.052 Uiso 1 1 calc R . .
C16 C 0.1635(3) 0.4705(4) 0.23211(12) 0.0450(8) Uani 1 1 d . . .
H14 H 0.1481 0.5325 0.1976 0.054 Uiso 1 1 calc R . .
C17 C 0.2403(3) 0.5404(4) 0.27223(12) 0.0434(7) Uani 1 1 d . . .
H15 H 0.2780 0.6497 0.2651 0.052 Uiso 1 1 calc R . .
C18 C 0.2621(2) 0.4515(3) 0.32250(11) 0.0323(6) Uani 1 1 d . . .
H16 H 0.3137 0.5006 0.3503 0.039 Uiso 1 1 calc R . .
C19 C 0.3707(2) 0.0378(3) 0.38195(10) 0.0248(5) Uani 1 1 d . . .
C20 C 0.4137(2) 0.0200(4) 0.32724(11) 0.0320(6) Uani 1 1 d . . .
H17 H 0.3740 0.0744 0.2960 0.038 Uiso 1 1 calc R . .
C21 C 0.5149(2) -0.0770(4) 0.31767(13) 0.0420(7) Uani 1 1 d .. . .
H18 H 0.5442 -0.0889 0.2800 0.050 Uiso 1 1 calc R . .
C22 C 0.5725(3) -0.1558(4) 0.36268(14) 0.0431(8) Uani 1 1 d . . .
H19 H 0.6424 -0.2203 0.3561 0.052 Uiso 1 1 calc R . .
C23 C 0.5294(3) -0.1418(4) 0.41707(13) 0.0441(8) Uani 1 1 d . . .
H20 H 0.5686 -0.1988 0.4479 0.053 Uiso 1 1 calc R . .
C24 C 0.4291(2) -0.0450(3) 0.42733(11) 0.0346(6) Uani 1 1 d . . .
H21 H 0.4000 -0.0348 0.4651 0.041 Uiso 1 1 calc R . .

loop_
_atom_site_aniso_label
_atom_site_aniso_U_11
_atom_site_aniso_U_22
_atom_site_aniso_U_33
_atom_site_aniso_U_23
_atom_site_aniso_U_13
_atom_site_aniso_U_12
P1 0.0212(4) 0.0241(4) 0.0197(3) 0.0002(2) 0.0012(3) -0.0001(3)
S1 0.0236(4) 0.0325(4) 0.0248(3) -0.0065(3) -0.0006(3) -0.0003(3)
C1 0.0237(13) 0.0273(13) 0.0169(11) 0.0031(10) -0.0011(9) -0.0011(10)
C2 0.0251(13) 0.0294(14) 0.0194(12) 0.0018(10) -0.0020(10) 0.0022(11)
C3 0.0356(16) 0.0257(14) 0.0265(13) 0.0012(11) -0.0027(11) -0.0023(12)
C4 0.0310(14) 0.0310(14) 0.0219(13) 0.0034(11) -0.0015(11) -0.0089(11)
C5 0.0221(13) 0.0342(15) 0.0237(12) 0.0024(11) -0.0013(10) -0.0026(11)
C6 0.0260(13) 0.0270(13) 0.0167(11) 0.0017(10) -0.0014(10) -0.0011(11)
N1 0.0210(11) 0.0257(12) 0.0295(11) -0.0018(9) 0.0014(9) -0.0006(9)
N2 0.0226(11) 0.0331(12) 0.0236(11) -0.0010(9) 0.0039(9) 0.0022(9)
C7 0.0219(13) 0.0214(13) 0.0294(13) -0.0060(10) -0.0018(10) -0.0010(10)
C8 0.0274(14) 0.0274(14) 0.0378(15) -0.0057(11) 0.0066(12) -0.0032(11)
C9 0.0200(14) 0.0375(17) 0.060(2) -0.0078(14) -0.0003(13) -0.0025(12)
C10 0.0355(16) 0.0376(17) 0.0515(18) -0.0094(14) -0.0160(14) 0.0040(13)
C11 0.0422(17) 0.0294(15) 0.0324(15) -0.0059(11) -0.0061(12) 0.0031(12)
C12 0.0272(14) 0.0285(14) 0.0297(14) -0.0048(11) 0.0018(11) -0.0004(11)
C13 0.0251(13) 0.0275(14) 0.0229(12) 0.0015(10) 0.0034(10) 0.0072(11)
C14 0.0323(15) 0.0378(16) 0.0270(14) 0.0012(11) 0.0001(11) 0.0011(12)
C15 0.0431(18) 0.059(2) 0.0263(15) 0.0043(13) -0.0022(13) 0.0089(15)
C16 0.0528(19) 0.0508(19) 0.0316(15) 0.0151(14) 0.0084(14) 0.0174(16)
C17 0.0530(19) 0.0373(17) 0.0403(17) 0.0128(13) 0.0130(14) 0.0031(14)
C18 0.0333(15) 0.0313(15) 0.0323(15) 0.0039(11) 0.0061(11) -0.0003(12)
C19 0.0223(13) 0.0261(13) 0.0261(13) -0.0023(10) 0.0005(10) -0.0013(11)
C20 0.0278(14) 0.0366(15) 0.0317(14) -0.0035(12) 0.0007(11) 0.0026(12)
C21 0.0337(16) 0.0555(19) 0.0369(16) -0.0097(14) 0.0081(13) 0.0084(14)
C22 0.0305(16) 0.0413(17) 0.0575(19) -0.0139(14) -0.0008(14) 0.0126(13)
C23 0.0451(18) 0.0419(18) 0.0451(18) -0.0007(14) -0.0110(14) 0.0159(14)
C24 0.0390(16) 0.0335(15) 0.0311(14) -0.0001(12) -0.0002(12) 0.0084(13)

loop_
_atom_type_symbol
_atom_type_description
_atom_type_scat_dispersion_real
_atom_type_scat_dispersion_imag
_atom_type_scat_source
C C 0.0033 0.0016 'International Tables Vol C Tables 4.2.6.8 and 6.1.1.4'
H H 0.0000 0.0000 'International Tables Vol C Tables 4.2.6.8 and 6.1.1.4'
N N 0.0061 0.0033 'International Tables Vol C Tables 4.2.6.8 and 6.1.1.4'
P P 0.1023 0.0942 'International Tables Vol C Tables 4.2.6.8 and 6.1.1.4'
S S 0.1246 0.1234 'International Tables Vol C Tables 4.2.6.8 and 6.1.1.4'

loop_
_geom_angle_atom_site_label_1
_geom_angle_atom_site_label_2
_geom_angle_atom_site_label_3
_geom_angle
_geom_angle_site_symmetry_1
_geom_angle_site_symmetry_3
C1 P1 C19 106.36(12) . .
C1 P1 C13 105.07(11) . .
C19 P1 C13 106.14(11) . .
C1 P1 S1 114.83(8) . .
C19 P1 S1 111.47(8) . .
C13 P1 S1 112.34(9) . .
C2 C1 C6 119.5(2) . .
C2 C1 P1 120.31(18) . .
C6 C1 P1 120.15(18) .. .
C3 C2 C1 121.2(2) . .
C3 C2 H1 119.4 . .
C1 C2 H1 119.4 . .
C4 C3 C2 119.1(2) . .
C4 C3 H2 120.5 . .
C2 C3 H2 120.5 . .
C3 C4 C5 121.0(2) . .
C3 C4 H3 119.5 . .
C5 C4 H3 119.5 . .
C4 C5 C6 120.8(2) . .
C4 C5 H4 119.6 . .
C6 C5 H4 119.6 . ..
N1 C6 C5 122.1(2) . .
N1 C6 C1 119.4(2) . .
C5 C6 C1 118.4(2) . .
C6 N1 N2 119.8(2) . .
C6 N1 H5 114.4(19) . ..
N2 N1 H5 113.9(19) . .
N1 N2 C7 116.4(2) . .
N1 N2 H6 112.4(18) . .
C7 N2 H6 114.3(18) . .
C12 C7 C8 119.2(2) .. .
C12 C7 N2 121.8(2) . .
C8 C7 N2 118.9(2) . .
C9 C8 C7 120.1(3) . .
C9 C8 H7 120.0 . .
C7 C8 H7 120.0 . .
C8 C9 C10 120.4(3) . .
C8 C9 H8 119.8 . .
C10 C9 H8 119.8 . .
C11 C10 C9 119.4(3) . .
C11 C10 H9 120.3 . .
C9 C10 H9 120.3 . .
C12 C11 C10 120.7(3) . .
C12 C11 H10 119.7 . .
C10 C11 H10 119.7 . .
C11 C12 C7 120.2(2) .. .
C11 C12 H11 119.9 . .
C7 C12 H11 119.9 . .
C18 C13 C14 119.9(2) . .
C18 C13 P1 118.85(19) . .
C14 C13 P1 121.2(2) . .
C13 C14 C15 119.4(3) . .
C13 C14 H12 120.3 . .
C15 C14 H12 120.3 .. .
C16 C15 C14 120.4(3) . .
C16 C15 H13 119.8 . .
C14 C15 H13 119.8 . .
C15 C16 C17 120.1(3) . .
C15 C16 H14 119.9 . .
C17 C16 H14 119.9 . .
C18 C17 C16 120.0(3) . .
C18 C17 H15 120.0 .. .
C16 C17 H15 120.0 . .
C17 C18 C13 120.1(3) . .
C17 C18 H16 119.9 . .
C13 C18 H16 119.9 . .
C20 C19 C24 119.2(2) . .
C20 C19 P1 122.58(19) . .
C24 C19 P1 118.12(18) . .
C19 C20 C21 120.2(2) . .
C19 C20 H17 119.9 . .
C21 C20 H17 119.9 . .
C22 C21 C20 120.1(3) .. .
C22 C21 H18 120.0 . .
C20 C21 H18 120.0 . .
C23 C22 C21 120.2(3) . .
C23 C22 H19 119.9 . .
C21 C22 H19 119.9 . .
C22 C23 C24 120.4(3) . .
C22 C23 H20 119.8 . .
C24 C23 H20 119.8 . ..
C23 C24 C19 119.8(2) . .
C23 C24 H21 120.1 . .
C19 C24 H21 120.1 . .

loop_
_geom_bond_atom_site_label_1
_geom_bond_atom_site_label_2
_geom_bond_distance
P1 C1 1.806(2)
P1 C19 1.807(2)
P1 C13 1.818(2)
P1 S1 1.9620(10)
C1 C2 1.394(3)
C1 C6 1.413(3)
C2 C3 1.385(3)
C2 H1 0.9500
C3 C4 1.379(4)
C3 H2 0.9500
C4 C5 1.382(4)
C4 H3 0.9500
C5 C6 1.398(3)
C5 H4 0.9500
C6 N1 1.393(3)
N1 N2 1.400(3)
N1 H5 0.87(3)
N2 C7 1.400(3)
N2 H6 0.94(3)
C7 C12 1.387(3)
C7 C8 1.392(3)
C8 C9 1.382(4)
C8 H7 0.9500
C9 C10 1.384(4)
C9 H8 0.9500
C10 C11 1.380(4)
C10 H9 0.9500
C11 C12 1.379(3)
C11 H10 0.9500
C12 H11 0.9500
C13 C18 1.385(4)
C13 C14 1.388(3)
C14 C15 1.389(4)
C14 H12 0.9500
C15 C16 1.370(4)
C15 H13 0.9500
C16 C17 1.385(4)
C16 H14 0.9500
C17 C18 1.377(4)
C17 H15 0.9500
C18 H16 0.9500
C19 C20 1.381(3)
C19 C24 1.399(4)
C20 C21 1.390(4)
C20 H17 0.9500
C21 C22 1.374(4)
C21 H18 0.9500
C22 C23 1.372(4)
C22 H19 0.9500
C23 C24 1.382(4)
C23 H20 0.9500
C24 H21 0.9500

loop_
_geom_torsion_atom_site_label_1
_geom_torsion_atom_site_label_2
_geom_torsion_atom_site_label_3
_geom_torsion_atom_site_label_4
_geom_torsion
_geom_torsion_site_symmetry_1
_geom_torsion_site_symmetry_2
_geom_torsion_site_symmetry_3
_geom_torsion_site_symmetry_4
C19 P1 C1 C2 -7.5(2) . . . .
C13 P1 C1 C2 104.81(19) . . . .
S1 P1 C1 C2 -131.26(17) . . . .
C19 P1 C1 C6 175.24(18) .. . . .
C13 P1 C1 C6 -72.5(2) . . . .
S1 P1 C1 C6 51.4(2) . . . .
C6 C1 C2 C3 0.4(3) . . . .
P1 C1 C2 C3 -176.90(18) . . . .
C1 C2 C3 C4 -0.2(3) . .. . .
C2 C3 C4 C5 0.3(4) . . . .
C3 C4 C5 C6 -0.7(4) . . . .
C4 C5 C6 N1 177.8(2) . . . .
C4 C5 C6 C1 0.9(3) . .. . .
C2 C1 C6 N1 -177.7(2) . . . .
P1 C1 C6 N1 -0.4(3) . . . .
C2 C1 C6 C5 -0.7(3) . . . .
P1 C1 C6 C5 176.58(17) . . . .
C5 C6 N1 N2 7.4(3) . .. . .
C1 C6 N1 N2 -175.7(2) . . . .
C6 N1 N2 C7 -79.4(3) . . . .
N1 N2 C7 C12 -28.2(3) . . . .
N1 N2 C7 C8 155.6(2) . . . .
C12 C7 C8 C9 0.8(4) . . .. .
N2 C7 C8 C9 177.1(2) . . . .
C7 C8 C9 C10 -0.7(4) . . . .
C8 C9 C10 C11 -0.2(4) . . . .
C9 C10 C11 C12 0.9(4) .. . . .
C10 C11 C12 C7 -0.8(4) . . . .
C8 C7 C12 C11 -0.1(4) . . . .
N2 C7 C12 C11 -176.2(2) . . . .
C1 P1 C13 C18 159.1(2) . . . .
C19 P1 C13 C18 -88.5(2) . . . .
S1 P1 C13 C18 33.6(2) . .. . .
C1 P1 C13 C14 -22.5(2) . . . .
C19 P1 C13 C14 89.9(2) . . . .
S1 P1 C13 C14 -148.04(18) . . . .
C18 C13 C14 C15 0.7(4) . . . .
P1 C13 C14 C15 -177.7(2) . . . .
C13 C14 C15 C16 -0.2(4) .. . . .
C14 C15 C16 C17 0.1(4) . . . .
C15 C16 C17 C18 -0.6(4) . . . .
C16 C17 C18 C13 1.1(4) . . . .
C14 C13 C18 C17 -1.2(4) . . . .
P1 C13 C18 C17 177.2(2) . . . .
C1 P1 C19 C20 103.8(2) . .. . .
C13 P1 C19 C20 -7.7(2) . . . .
S1 P1 C19 C20 -130.3(2) . . . .
C1 P1 C19 C24 -79.0(2) . . . .
C13 P1 C19 C24 169.4(2) . . . .
S1 P1 C19 C24 46.8(2) .. . . .
C24 C19 C20 C21 -0.9(4) . . . ..
P1 C19 C20 C21 176.2(2) . . . .
C19 C20 C21 C22 0.0(4) . . . .
C20 C21 C22 C23 1.2(5) . . . .
C21 C22 C23 C24 -1.4(5) . . . .
C22 C23 C24 C19 0.5(4) . .. . .
C20 C19 C24 C23 0.6(4) . . . .
P1 C19 C24 C23 -176.6(2) . . . .
